data_1531845
loop_
_publ_author_name
'Morozkin, A.V.'
'Welter, R.'

_publ_section_title
;
 New (Sc2 Re3 Si4)-type R2 Ti3 Si4 compounds and their magnetic properties
 (R = Gd - Er)
;
_journal_name_full 'Journal of Alloys Compd.'
_journal_page_first L1
_journal_page_last L3
_journal_volume 348
_journal_year 2003
_chemical_formula_sum 'Ho2 Si4 Ti3'
_chemical_name_systematic 'Ho2 Ti3 Si4'
_space_group_IT_number 92
_symmetry_space_group_name_Hall 'P 4abw 2nw'
_symmetry_space_group_name_H-M 'P 41 21 2'
_cell_angle_alpha 90
_cell_angle_beta 90
_cell_angle_gamma 90
_cell_formula_units_Z 4
_cell_length_a 6.97
_cell_length_b 6.97
_cell_length_c 12.793
_cell_volume 621.495
_citation_journal_id_ASTM JALCEU
_cod_data_source_file Morozkin_JALCEU_2003_1282.cif
_cod_data_source_block Ho2Si4Ti3
_cod_original_cell_volume 621.4954
_cod_database_code 1531845

loop_
_symmetry_equiv_pos_as_xyz
x,y,z
-y+1/2,x+1/2,z+1/4
-x,-y,z+1/2
y+1/2,-x+1/2,z+3/4
x+1/2,-y+1/2,-z+3/4
y,x,-z
-x+1/2,y+1/2,-z+1/4
-y,-x,-z+1/2

loop_
_atom_site_label
_atom_site_type_symbol
_atom_site_fract_x
_atom_site_fract_y
_atom_site_fract_z
_atom_site_occupancy
_atom_site_U_iso_or_equiv
Ho1 Ho 0.339 0.002 0.4664 1 0.0
Ti1 Ti 0.328 0.328 0 1 0.0
Si1 Si 0.201 0.142 0.687 1 0.0
Si2 Si 0.297 0.952 0.057 1 0.0
Ti2 Ti 0.15 0.001 0.873 1 0.0
